data_4321224
loop_
_publ_author_name
'Sian C. Davies'
'David L. Hughes'
'Zofia Janas'
'Lucjan B. Jerzykiewicz'
'Raymond L. Richards'
'J. Roger Sanders'
'James E. Silverston'
'Piotr Sobota'

_publ_section_title
;
 Vanadium Complexes of the N(CH2CH2S)33- and O(CH2CH2S)22- Ligands with
 Coligands Relevant to Nitrogen Fixation Processes
;
_journal_name_full 'Inorganic Chemistry'
_journal_page_first 3485
_journal_page_last 3498
_journal_paper_doi 10.1021/ic9909476
_journal_volume 39
_journal_year 2000
_chemical_formula_structural '[V {N(CH2CH2S)3} (NH3)]'
_chemical_formula_sum 'C6 H15 N2 S3 V'
_chemical_formula_weight 262.31
_chemical_name_common 'Compound 6'
_chemical_name_systematic
; 
 ? 
;
_space_group_IT_number 19
_symmetry_cell_setting orthorhombic
_symmetry_space_group_name_Hall 'P 2ac 2ab'
_symmetry_space_group_name_H-M 'P 21 21 21'
_atom_sites_solution_hydrogens geom
_atom_sites_solution_primary direct
_atom_sites_solution_secondary difmap
_audit_creation_method SHELXL
_cell_angle_alpha 90.00
_cell_angle_beta 90.00
_cell_angle_gamma 90.00
_cell_formula_units_Z 4
_cell_length_a 8.0612(6)
_cell_length_b 16.6065(13)
_cell_length_c 8.5004(12)
_cell_measurement_reflns_used 25
_cell_measurement_temperature 293(2)
_cell_measurement_theta_max 11
_cell_measurement_theta_min 10
_cell_volume 1137.9(2)
_computing_cell_refinement 'CAD4-Express (Enraf-Nonius, 1992)'
_computing_data_collection 'CAD4-Express (Enraf-Nonius, 1992)'
_computing_data_reduction 'CAD4 (Hursthouse, 1976)'
_computing_molecular_graphics 'ORTEP (Johnson, 1971)'
_computing_publication_material 'SHELXL-93 (Sheldrick, 1993)'
_computing_structure_refinement 'SHELXL-93 (Sheldrick, 1993)'
_computing_structure_solution 'SHELXS-86 (Sheldrick, 1990)'
_diffrn_ambient_temperature 293(2)
_diffrn_measurement_device_type 'Enraf-Nonius CAD4 diffractometer'
_diffrn_measurement_method 'scintillation counter; \w/\q scans'
_diffrn_radiation_monochromator graphite
_diffrn_radiation_source 'fine-focus sealed tube'
_diffrn_radiation_type MoK\a
_diffrn_radiation_wavelength 0.71069
_diffrn_reflns_av_R_equivalents 0.032
_diffrn_reflns_av_sigmaI/netI 0.0980
_diffrn_reflns_limit_h_max 9
_diffrn_reflns_limit_h_min 0
_diffrn_reflns_limit_k_max 19
_diffrn_reflns_limit_k_min 0
_diffrn_reflns_limit_l_max 10
_diffrn_reflns_limit_l_min 0
_diffrn_reflns_number 1631
_diffrn_reflns_theta_max 24.96
_diffrn_reflns_theta_min 2.45
_diffrn_standards_decay_% 1.0
_diffrn_standards_interval_time '10000 s'
_diffrn_standards_number 3
_exptl_absorpt_coefficient_mu 1.330
_exptl_absorpt_correction_T_max 0.81
_exptl_absorpt_correction_T_min 0.81
_exptl_absorpt_correction_type 'semi-empirical, psi-scans'
_exptl_crystal_colour 'translucent, yellow'
_exptl_crystal_density_diffrn 1.531
_exptl_crystal_description plates
_exptl_crystal_F_000 544
_exptl_crystal_size_max 0.40
_exptl_crystal_size_mid 0.08
_exptl_crystal_size_min 0.05
_refine_diff_density_max 0.346
_refine_diff_density_min -0.386
_refine_diff_density_rms 0.091
_refine_ls_abs_structure_details 'Flack H D (1983), Acta Cryst. A39, 876-881'
_refine_ls_abs_structure_Flack -0.29(10)
_refine_ls_extinction_method none
_refine_ls_goodness_of_fit_all 1.058
_refine_ls_goodness_of_fit_obs 1.095
_refine_ls_matrix_type full
_refine_ls_number_parameters 169
_refine_ls_number_reflns 1170
_refine_ls_number_restraints 51
_refine_ls_restrained_S_all 1.059
_refine_ls_restrained_S_obs 1.094
_refine_ls_R_factor_all 0.0850
_refine_ls_R_factor_obs 0.0492
_refine_ls_shift/esd_max 0.034
_refine_ls_shift/esd_mean 0.002
_refine_ls_structure_factor_coef Fsqd
_refine_ls_weighting_details 'w=1/[\s^2^(Fo^2^)+(0.0000P)^2^+0.0000P] where P=(Fo^2^+2Fc^2^)/3'
_refine_ls_weighting_scheme calc
_refine_ls_wR_factor_all 0.0932
_refine_ls_wR_factor_obs 0.0724
_reflns_number_observed 729
_reflns_number_total 1175
_reflns_observed_criterion >2sigma(I)
_cod_data_source_file ic9909476_04.cif
_cod_data_source_block roger13
_cod_depositor_comments
;
The following automatic conversions were performed:

'_refine_ls_weighting_scheme' value 'calc
w=1/[\s^2^(Fo^2^)+(0.0000P)^2^+0.0000P] where P=(Fo^2^+2Fc^2^)/3' was
changed to 'calc'. New tag '_refine_ls_weighting_details' was
created. The value of the new tag was set to
'w=1/[\s^2^(Fo^2^)+(0.0000P)^2^+0.0000P] where P=(Fo^2^+2Fc^2^)/3'.

Automatic conversion script
Id: cif_fix_values 3143 2015-03-26 13:38:13Z robertas 
;
_cod_database_code 4321224

loop_
_symmetry_equiv_pos_as_xyz
'x, y, z'
'-x+1/2, -y, z+1/2'
'x+1/2, -y+1/2, -z'
'-x, y+1/2, -z+1/2'

loop_
_atom_site_aniso_label
_atom_site_aniso_U_11
_atom_site_aniso_U_22
_atom_site_aniso_U_33
_atom_site_aniso_U_23
_atom_site_aniso_U_13
_atom_site_aniso_U_12
V 0.0358(8) 0.0338(7) 0.0357(8) -0.0002(8) -0.0005(9) 0.0024(8)
S1 0.055(2) 0.0481(14) 0.0390(14) -0.0032(12) -0.0011(15) 0.0020(15)
S2 0.065(2) 0.0535(15) 0.054(2) 0.006(2) -0.012(2) 0.0136(14)
S3 0.046(2) 0.0424(13) 0.062(2) -0.0080(14) 0.001(2) 0.0078(13)
N4 0.045(5) 0.041(4) 0.050(5) 0.010(4) -0.006(5) 0.004(4)
N5 0.047(5) 0.066(6) 0.043(6) 0.000(5) 0.001(5) -0.016(5)
C14 0.047(6) 0.058(6) 0.066(7) -0.015(6) -0.015(7) 0.000(6)
C24 0.086(9) 0.066(7) 0.064(8) 0.032(6) -0.007(8) -0.001(8)
C34 0.032(5) 0.077(7) 0.072(8) -0.014(7) 0.015(6) 0.013(6)
C41A 0.039(8) 0.062(8) 0.074(10) 0.012(8) -0.028(8) -0.019(8)
C42A 0.073(11) 0.039(7) 0.103(12) 0.032(8) -0.025(11) 0.000(8)
C43A 0.048(9) 0.080(10) 0.066(10) -0.002(10) 0.024(9) -0.020(8)

loop_
_atom_site_label
_atom_site_type_symbol
_atom_site_fract_x
_atom_site_fract_y
_atom_site_fract_z
_atom_site_U_iso_or_equiv
_atom_site_thermal_displace_type
_atom_site_occupancy
_atom_site_calc_flag
_atom_site_refinement_flags
_atom_site_disorder_group
V V 0.1026(2) 0.92212(8) 0.1662(2) 0.0351(4) Uani 1 d D .
S1 S 0.0841(3) 0.87588(14) -0.0861(3) 0.0475(7) Uani 1 d D .
S2 S 0.2375(4) 0.84502(15) 0.3485(4) 0.0577(8) Uani 1 d D .
S3 S -0.0576(3) 1.02805(14) 0.2520(3) 0.0503(7) Uani 1 d D .
N4 N -0.1098(10) 0.8471(4) 0.2128(9) 0.045(2) Uani 1 d . .
N5 N 0.3150(10) 0.9962(5) 0.1143(10) 0.052(2) Uani 1 d D .
H5A H 0.3604(46) 1.0047(30) 0.2117(22) 0.071(38) Uiso 1 d D .
H5B H 0.3776(41) 0.9653(19) 0.0482(55) 0.074(37) Uiso 1 d D .
H5C H 0.2677(31) 1.0407(17) 0.0690(62) 0.069(38) Uiso 1 d D .
C14 C -0.1005(14) 0.8137(6) -0.0734(12) 0.057(3) Uani 1 d D .
H14A H -0.1646(30) 0.8196(23) -0.1722(21) 0.068 Uiso 0.80 d PD .
H14B H -0.0672(35) 0.7565(8) -0.0685(45) 0.068 Uiso 0.80 d PD .
H14C H -0.2010(22) 0.8453(20) -0.0914(68) 0.068 Uiso 0.20 d PD .
H14D H -0.0953(49) 0.7686(21) -0.1473(50) 0.068 Uiso 0.20 d PD .
C24 C 0.0716(15) 0.7750(6) 0.4001(12) 0.072(4) Uani 1 d D .
H24A H 0.1202(32) 0.7214(10) 0.4184(45) 0.087 Uiso 0.80 d PD .
H24B H 0.0175(34) 0.7924(22) 0.4977(24) 0.087 Uiso 0.80 d PD .
H24C H 0.0689(55) 0.7304(20) 0.3245(51) 0.087 Uiso 0.20 d PD .
H24D H 0.0917(51) 0.7530(31) 0.5056(36) 0.087 Uiso 0.20 d PD .
C34 C -0.2502(11) 0.9755(6) 0.2962(13) 0.060(3) Uani 1 d D .
H34A H -0.3036(38) 1.0010(15) 0.3877(34) 0.072 Uiso 0.80 d PD .
H34B H -0.3265(32) 0.9818(19) 0.2059(34) 0.072 Uiso 0.80 d PD .
H34C H -0.2602(49) 0.9670(31) 0.4101(20) 0.072 Uiso 0.20 d PD .
H34D H -0.3454(23) 1.0073(21) 0.2600(63) 0.072 Uiso 0.20 d PD .
C41A C -0.2108(15) 0.8350(8) 0.0642(16) 0.058(4) Uani 0.80 d PD 1
H1AA H -0.2907(15) 0.7921(8) 0.0809(16) 0.070 Uiso 0.80 calc PR 1
H1AB H -0.2715(15) 0.8839(8) 0.0406(16) 0.070 Uiso 0.80 calc PR 1
C42A C -0.0606(18) 0.7666(7) 0.2697(16) 0.072(5) Uani 0.80 d PD 1
H2AA H -0.0160(18) 0.7353(7) 0.1832(16) 0.086 Uiso 0.80 calc PR 1
H2AB H -0.1569(18) 0.7386(7) 0.3108(16) 0.086 Uiso 0.80 calc PR 1
C43A C -0.2222(16) 0.8870(7) 0.3268(19) 0.065(4) Uani 0.80 d PD 1
H3AA H -0.1764(16) 0.8808(7) 0.4316(19) 0.078 Uiso 0.80 calc PR 1
H3AB H -0.3286(16) 0.8597(7) 0.3249(19) 0.078 Uiso 0.80 calc PR 1
C41B C -0.0980(83) 0.7819(32) 0.0962(41) 0.071(17) Uiso 0.20 d PD 2
H1BA H -0.1901(83) 0.7451(32) 0.1110(41) 0.085 Uiso 0.20 calc PR 2
H1BB H 0.0039(83) 0.7521(32) 0.1135(41) 0.085 Uiso 0.20 calc PR 2
C42B C -0.0907(66) 0.8214(31) 0.3971(73) 0.080(19) Uiso 0.20 d PD 2
H2BA H -0.0852(66) 0.8685(31) 0.4644(73) 0.096 Uiso 0.20 calc PR 2
H2BB H -0.1825(66) 0.7877(31) 0.4305(73) 0.096 Uiso 0.20 calc PR 2
C43B C -0.2534(71) 0.8930(24) 0.2134(59) 0.054(16) Uiso 0.20 d PD 2
H3BA H -0.3402(71) 0.8611(24) 0.2619(59) 0.065 Uiso 0.20 calc PR 2
H3BB H -0.2857(71) 0.9019(24) 0.1049(59) 0.065 Uiso 0.20 calc PR 2

loop_
_atom_type_symbol
_atom_type_description
_atom_type_scat_dispersion_real
_atom_type_scat_dispersion_imag
_atom_type_scat_source
C C 0.0020 0.0020 'International Tables Vol C Tables 4.2.6.8 and 6.1.1.4'
H H 0.0000 0.0000 'International Tables Vol C Tables 4.2.6.8 and 6.1.1.4'
N N 0.0040 0.0030 'International Tables Vol C Tables 4.2.6.8 and 6.1.1.4'
S S 0.1100 0.1240 'International Tables Vol C Tables 4.2.6.8 and 6.1.1.4'
V V 0.2670 0.5300 'International Tables Vol C Tables 4.2.6.8 and 6.1.1.4'

loop_
_geom_angle_atom_site_label_1
_geom_angle_atom_site_label_2
_geom_angle_atom_site_label_3
_geom_angle
_geom_angle_site_symmetry_1
_geom_angle_site_symmetry_3
_geom_angle_publ_flag
N5 V N4 178.7(3) . . ?
N5 V S1 92.9(2) . . ?
N4 V S1 85.8(2) . . ?
N5 V S2 94.6(3) . . ?
N4 V S2 86.0(2) . . ?
S1 V S2 118.65(11) . . ?
N5 V S3 94.3(3) . . ?
N4 V S3 86.4(2) . . ?
S1 V S3 121.21(12) . . ?
S2 V S3 118.73(12) . . ?
C14 S1 V 100.9(4) . . ?
C24 S2 V 99.8(3) . . ?
C34 S3 V 100.2(3) . . ?
C43B N4 C41B 117.5(30) . . ?
C42A N4 C43A 110.8(9) . . ?
C42A N4 C41A 107.3(9) . . ?
C43A N4 C41A 106.0(9) . . ?
C43B N4 C42B 102.7(26) . . ?
C41B N4 C42B 116.7(23) . . ?
C43B N4 V 110.3(22) . . ?
C41B N4 V 104.5(26) . . ?
C42A N4 V 111.7(7) . . ?
C43A N4 V 110.3(6) . . ?
C41A N4 V 110.5(6) . . ?
C42B N4 V 104.6(24) . . ?
C41A C14 S1 113.3(7) . . ?
C41B C14 S1 103.9(24) . . ?
C42B C24 S2 107.7(24) . . ?
C42A C24 S2 113.0(7) . . ?
C43A C34 S3 112.0(7) . . ?
C43B C34 S3 110.3(21) . . ?
C14 C41A N4 111.1(9) . . ?
N4 C42A C24 109.8(10) . . ?
N4 C43A C34 114.5(10) . . ?
N4 C41B C14 112.3(33) . . ?
C24 C42B N4 103.3(33) . . ?
N4 C43B C34 118.5(37) . . ?

loop_
_geom_bond_atom_site_label_1
_geom_bond_atom_site_label_2
_geom_bond_distance
_geom_bond_site_symmetry_2
_geom_bond_publ_flag
V N5 2.154(7) . ?
V N4 2.155(8) . ?
V S1 2.283(3) . ?
V S2 2.285(3) . ?
V S3 2.301(3) . ?
S1 C14 1.814(11) . ?
S2 C24 1.826(11) . ?
S3 C34 1.820(10) . ?
N4 C43B 1.39(5) . ?
N4 C41B 1.47(5) . ?
N4 C42A 1.476(12) . ?
N4 C43A 1.484(14) . ?
N4 C41A 1.516(14) . ?
N4 C42B 1.63(6) . ?
C14 C41A 1.512(15) . ?
C14 C41B 1.54(3) . ?
C24 C42B 1.52(4) . ?
C24 C42A 1.54(2) . ?
C34 C43A 1.509(15) . ?
C34 C43B 1.54(3) . ?

loop_
_geom_torsion_atom_site_label_1
_geom_torsion_atom_site_label_2
_geom_torsion_atom_site_label_3
_geom_torsion_atom_site_label_4
_geom_torsion
_geom_torsion_site_symmetry_1
_geom_torsion_site_symmetry_2
_geom_torsion_site_symmetry_3
_geom_torsion_site_symmetry_4
_geom_torsion_publ_flag
V S1 C14 C41A 21.0(9) . . . . ?
S1 C14 C41A N4 -44.8(12) . . . . ?
C14 C41A N4 V 46.6(11) . . . . ?
C41A N4 V S1 -26.4(7) . . . . ?
N4 V S1 C14 3.0(4) . . . . ?
V S1 C14 C41B -31.4(24) . . . . ?
S1 C14 C41B N4 62.3(43) . . . . ?
C14 C41B N4 V -59.4(42) . . . . ?
C41B N4 V S1 27.3(18) . . . . ?
N4 V S1 C14 3.0(4) . . . . ?
V S2 C24 C42A 23.6(9) . . . . ?
S2 C24 C42A N4 -47.0(12) . . . . ?
C24 C42A N4 V 47.1(12) . . . . ?
C42A N4 V S2 -26.2(8) . . . . ?
N4 V S2 C24 0.8(4) . . . . ?
V S2 C24 C42B -36.2(27) . . . . ?
S2 C24 C42B N4 64.6(36) . . . . ?
C24 C42B N4 V -61.7(34) . . . . ?
C42B N4 V S2 31.3(14) . . . . ?
N4 V S2 C24 0.8(4) . . . . ?
V S3 C34 C43A 22.9(10) . . . . ?
S3 C34 C43A N4 -45.0(14) . . . . ?
C34 C43A N4 V 43.5(13) . . . . ?
C43A N4 V S3 -21.6(7) . . . . ?
N4 V S3 C34 -0.7(4) . . . . ?
V S3 C34 C43B -18.2(23) . . . . ?
S3 C34 C43B N4 41.8(44) . . . . ?
C34 C43B N4 V -42.4(43) . . . . ?
C43B N4 V S3 21.9(22) . . . . ?
N4 V S3 C34 -0.7(4) . . . . ?
